data_7708863
loop_
_publ_author_name
'King, Rhys'
'Levason, William'
'Reid, Gillian'

_publ_section_title
;
 Neutral and cationic germanium(IV) fluoride complexes with phosphine
 coordination -- synthesis, spectroscopy and structures
;
_journal_name_full 'Dalton Transactions'
_journal_paper_doi 10.1039/D1DT03339E
_journal_year 2021
_chemical_formula_moiety '3(C8 H18 F8 Ge O6 P2 S2)'
_chemical_formula_sum 'C24 H54 F24 Ge3 O18 P6 S6'
_chemical_formula_weight 1682.725
_space_group_crystal_system triclinic
_space_group_IT_number 2
_space_group_name_Hall '-P 1'
_space_group_name_H-M_alt 'P -1'
_symmetry_Int_Tables_number 2
_audit_creation_date 2021-11-02
_audit_creation_method
;
Olex2 1.5
(compiled 2021.08.20 svn.r13c46975 for OlexSys, GUI svn.r6396)
;
_audit_update_record
;
2021-11-05 deposited with the CCDC.	2021-11-15 downloaded from the CCDC.
;
_cell_angle_alpha 93.050(3)
_cell_angle_beta 94.382(3)
_cell_angle_gamma 91.974(3)
_cell_formula_units_Z 2
_cell_length_a 9.3701(3)
_cell_length_b 15.5931(6)
_cell_length_c 21.5703(7)
_cell_measurement_reflns_used 15063
_cell_measurement_temperature 100
_cell_measurement_theta_max 30.8660
_cell_measurement_theta_min 2.2810
_cell_volume 3135.60(19)
_computing_cell_refinement 'CrysAlisPro 1.171.40.61a (Rigaku OD, 2019)'
_computing_data_collection 'CrysAlisPro 1.171.40.61a (Rigaku OD, 2019)'
_computing_data_reduction 'CrysAlisPro 1.171.40.61a (Rigaku OD, 2019)'
_computing_molecular_graphics 'Olex2 1.5 (Dolomanov et al., 2009)'
_computing_publication_material 'Olex2 1.5 (Dolomanov et al., 2009)'
_computing_structure_refinement 'olex2.refine 1.5 (Bourhis et al., 2015)'
_computing_structure_solution 'SHELXT  (Sheldrick, 2015)'
_diffrn_ambient_temperature 100.00
_diffrn_detector 'Hybrid Pixel Array Detector'
_diffrn_detector_area_resol_mean 10.0000
_diffrn_measured_fraction_theta_full 0.9996
_diffrn_measured_fraction_theta_max 0.8172
_diffrn_measurement_details
;
List of Runs (angles in degrees, time in seconds):

  # Type    Start    End  Width  t~exp~   \w     \q     \k     \f   Frames
#--------------------------------------------------------------------------
  1  \w    -41.00  70.00   0.50    7.39    --   -8.40  36.00-137.00  222
  2  \w    -90.00  25.00   0.50    7.39    --   -8.40 -36.00  66.00  230
  3  \w    -91.00  15.00   0.50    7.39    --   -8.40 -60.00   0.00  212
  4  \w    -77.00 -50.00   0.50    7.39    --   -8.40 -60.00 150.00   54
  5  \w    -38.00  23.00   0.50    7.39    --   -8.40 -60.00 150.00  122
  6  \w    -74.00 -16.00   0.50    7.39    --   -8.40 -60.00 -60.00  116
  7  \w    -98.00 -61.00   0.50    7.39    --   -8.40 -57.00 -90.00   74
;
_diffrn_measurement_device 'four-circle diffractometer'
_diffrn_measurement_device_type 'XtaLAB AFC12 (RCD3): Kappa single'
_diffrn_measurement_method '\w scans'
_diffrn_orient_matrix_type 'CrysAlisPro convention (1999,Acta A55,543-557)'
_diffrn_orient_matrix_UB_11 0.0470927000
_diffrn_orient_matrix_UB_12 -0.0305409000
_diffrn_orient_matrix_UB_13 0.0124058000
_diffrn_orient_matrix_UB_21 0.0594385000
_diffrn_orient_matrix_UB_22 0.0246259000
_diffrn_orient_matrix_UB_23 -0.0088236000
_diffrn_orient_matrix_UB_31 0.0046727000
_diffrn_orient_matrix_UB_32 0.0232156000
_diffrn_orient_matrix_UB_33 0.0293140000
_diffrn_radiation_monochromator mirror
_diffrn_radiation_probe x-ray
_diffrn_radiation_type 'Mo K\a'
_diffrn_radiation_wavelength 0.71073
_diffrn_reflns_av_R_equivalents 0.0672
_diffrn_reflns_av_unetI/netI 0.0759
_diffrn_reflns_Laue_measured_fraction_full 0.9996
_diffrn_reflns_Laue_measured_fraction_max 0.8172
_diffrn_reflns_limit_h_max 14
_diffrn_reflns_limit_h_min -14
_diffrn_reflns_limit_k_max 21
_diffrn_reflns_limit_k_min -21
_diffrn_reflns_limit_l_max 27
_diffrn_reflns_limit_l_min -31
_diffrn_reflns_number 57396
_diffrn_reflns_point_group_measured_fraction_full 0.9996
_diffrn_reflns_point_group_measured_fraction_max 0.8172
_diffrn_reflns_theta_full 25.2417
_diffrn_reflns_theta_max 32.86
_diffrn_reflns_theta_min 2.18
_diffrn_source 'Rotating-anode X-ray tube'
_diffrn_source_type 'Rigaku (Mo) X-ray Source'
_exptl_absorpt_coefficient_mu 1.909
_exptl_absorpt_correction_T_max 1.00000
_exptl_absorpt_correction_T_min 0.60365
_exptl_absorpt_correction_type multi-scan
_exptl_absorpt_process_details
;
CrysAlisPro 1.171.40.61a (Rigaku Oxford Diffraction, 2019)
Empirical absorption correction using spherical harmonics,
 implemented in SCALE3 ABSPACK scaling algorithm.
;
_exptl_crystal_colour colourless
_exptl_crystal_colour_primary colourless
_exptl_crystal_density_diffrn 1.782
_exptl_crystal_description irregular
_exptl_crystal_F_000 1685.364
_exptl_crystal_size_max 0.2
_exptl_crystal_size_mid 0.2
_exptl_crystal_size_min 0.1
_refine_diff_density_max 3.5245
_refine_diff_density_min -1.3404
_refine_diff_density_rms 0.2479
_refine_ls_d_res_high 0.6550
_refine_ls_d_res_low 9.3357
_refine_ls_goodness_of_fit_ref 1.0256
_refine_ls_hydrogen_treatment constr
_refine_ls_matrix_type full
_refine_ls_number_constraints 74
_refine_ls_number_parameters 849
_refine_ls_number_reflns 19099
_refine_ls_number_restraints 0
_refine_ls_restrained_S_all 1.0256
_refine_ls_R_factor_all 0.1134
_refine_ls_R_factor_gt 0.0709
_refine_ls_shift/su_max 0.0008
_refine_ls_shift/su_mean 0.0000
_refine_ls_structure_factor_coef Fsqd
_refine_ls_weighting_details 'w=1/[\s^2^(Fo^2^)+(0.1357P)^2^] where P=(Fo^2^+2Fc^2^)/3'
_refine_ls_weighting_scheme calc
_refine_ls_wR_factor_gt 0.1898
_refine_ls_wR_factor_ref 0.2168
_reflns_Friedel_coverage 0.0
_reflns_limit_h_max 14
_reflns_limit_h_min -14
_reflns_limit_k_max 21
_reflns_limit_k_min -21
_reflns_limit_l_max 31
_reflns_limit_l_min 0
_reflns_number_gt 12030
_reflns_number_total 19099
_reflns_threshold_expression I>=2u(I)
_cod_data_source_file d1dt03339e2.cif
_cod_data_source_block GeF2PMe32OTf24
_cod_database_code 7708863
_chemical_oxdiff_formula 'Ge F8 S2 O6 P2 C8 H18 '
_olex2_refinement_description
;
1. Fixed Uiso
 At 1.5 times of:
  All C(H,H,H) groups
2. Others
 Sof(S5a)=Sof(O15a)=Sof(O16a)=Sof(C12a)=Sof(F19a)=Sof(F21a)=Sof(F20a)=1-FVAR(1)
 Sof(O15)=Sof(S5)=Sof(F21)=Sof(O16)=Sof(C12)=Sof(F19)=Sof(F20)=FVAR(1)
 Sof(F12a)=Sof(C21a)=Sof(F11a)=Sof(F10a)=1-FVAR(2)
 Sof(F11)=Sof(F12)=Sof(F10)=Sof(C21)=FVAR(2)
3.a Idealised Me refined as rotating group:
 C8(H8a,H8b,H8c), C11(H11a,H11b,H11c), C16(H16a,H16b,H16c), C4(H4a,H4b,H4c),
 C2(H2a,H2b,H2c), C14(H14a,H14b,H14c), C19(H19a,H19b,H19c), C6(H6a,H6b,H6c),
 C3(H3a,H3b,H3c), C1(H1a,H1b,H1c), C17(H17a,H17b,H17c), C5(H5a,H5b,H5c), C7(H7a,
 H7b,H7c), C10(H10a,H10b,H10c), C9(H9a,H9b,H9c), C15(H15a,H15b,H15c), C13(H13a,
 H13b,H13c), C18(H18a,H18b,H18c)
;
_olex2_submission_special_instructions 'No special instructions were received'
_oxdiff_exptl_absorpt_empirical_details
;
Empirical correction (ABSPACK) includes:
- Absorption correction using spherical harmonics
- Frame scaling
;
_oxdiff_exptl_absorpt_empirical_full_max 3.601
_oxdiff_exptl_absorpt_empirical_full_min 0.553

loop_
_space_group_symop_id
_space_group_symop_operation_xyz
1 x,y,z
2 -x,-y,-z

loop_
_atom_site_label
_atom_site_type_symbol
_atom_site_fract_x
_atom_site_fract_y
_atom_site_fract_z
_atom_site_U_iso_or_equiv
_atom_site_adp_type
_atom_site_occupancy
_atom_site_refinement_flags_posn
_atom_site_disorder_group
Ge1 Ge 1.00201(5) 0.67863(3) 0.78508(2) 0.02737(12) Uani 1.000000 . .
Ge3 Ge 0.47179(5) 0.66971(3) 0.51926(2) 0.02763(12) Uani 1.000000 . .
Ge2 Ge 0.48269(5) 0.97240(3) 0.11821(2) 0.02654(12) Uani 1.000000 . .
S1 S 1.22654(12) 0.50326(7) 0.74463(5) 0.0303(2) Uani 1.000000 . .
S2 S 0.78203(12) 0.67043(9) 0.91655(5) 0.0350(3) Uani 1.000000 . .
P2 P 0.82634(12) 0.58645(8) 0.73549(5) 0.0282(2) Uani 1.000000 . .
P1 P 1.17715(12) 0.70988(8) 0.86515(5) 0.0295(2) Uani 1.000000 . .
P6 P 0.30886(12) 0.74163(8) 0.57608(5) 0.0321(3) Uani 1.000000 . .
S4 S 0.73948(14) 1.00378(8) 0.24263(5) 0.0372(3) Uani 1.000000 . .
S6 S 0.72134(14) 0.82661(8) 0.57688(6) 0.0387(3) Uani 1.000000 . .
P4 P 0.31846(12) 1.02490(8) 0.18418(6) 0.0317(3) Uani 1.000000 . .
P3 P 0.64110(14) 0.87605(8) 0.07942(5) 0.0332(3) Uani 1.000000 . .
P5 P 0.62129(13) 0.64569(8) 0.44004(5) 0.0330(3) Uani 1.000000 . .
S3 S 0.23109(16) 0.79713(9) 0.09735(6) 0.0433(3) Uani 1.000000 . .
F4 F 0.5826(3) 1.06877(17) 0.11270(12) 0.0328(6) Uani 1.000000 . .
F3 F 0.3767(3) 0.98178(19) 0.04801(11) 0.0347(6) Uani 1.000000 . .
F1 F 1.0957(3) 0.70409(19) 0.72109(12) 0.0375(6) Uani 1.000000 . .
F6 F 0.5810(3) 0.63385(18) 0.58191(12) 0.0356(6) Uani 1.000000 . .
F5 F 0.3702(3) 0.57249(17) 0.50596(12) 0.0350(6) Uani 1.000000 . .
F2 F 0.9064(3) 0.77269(18) 0.79047(13) 0.0385(6) Uani 1.000000 . .
O1 O 1.1266(4) 0.5486(2) 0.78281(16) 0.0362(7) Uani 1.000000 . .
O7 O 0.3559(4) 0.8457(2) 0.12897(15) 0.0411(8) Uani 1.000000 . .
O13 O 0.3299(4) 0.7233(2) 0.43916(15) 0.0413(8) Uani 1.000000 . .
O8 O 0.6102(4) 0.9604(2) 0.21005(15) 0.0406(8) Uani 1.000000 . .
O2 O 0.8780(4) 0.6347(2) 0.87192(16) 0.0407(8) Uani 1.000000 . .
O14 O 0.5957(4) 0.7953(2) 0.53520(16) 0.0423(8) Uani 1.000000 . .
O4 O 1.3629(4) 0.5443(3) 0.7440(2) 0.0532(10) Uani 1.000000 . .
O3 O 1.1650(4) 0.4692(3) 0.68531(18) 0.0542(10) Uani 1.000000 . .
F7 F 1.3497(5) 0.3583(3) 0.75944(19) 0.0764(13) Uani 1.000000 . .
O12 O 0.8646(5) 0.9877(4) 0.2121(2) 0.0648(13) Uani 1.000000 . .
O6 O 0.6483(4) 0.6932(4) 0.88975(19) 0.0717(15) Uani 1.000000 . .
O11 O 0.7171(5) 1.0875(3) 0.2665(2) 0.0718(15) Uani 1.000000 . .
F16 F 0.8730(5) 0.9701(3) 0.34837(19) 0.0923(15) Uani 1.000000 . .
F8 F 1.3097(7) 0.4263(3) 0.84462(19) 0.107(2) Uani 1.000000 . .
F14 F 0.1153(6) 0.6512(3) 0.1216(2) 0.0883(14) Uani 1.000000 . .
O5 O 0.8498(5) 0.7298(4) 0.9630(2) 0.0706(15) Uani 1.000000 . .
F26 F 0.8652(6) 0.9718(3) 0.5808(3) 0.0964(16) Uani 1.000000 . 1
F18 F 0.7715(6) 0.8594(3) 0.2962(2) 0.0971(16) Uani 1.000000 . .
O18 O 0.6898(5) 0.8426(4) 0.6386(2) 0.0768(16) Uani 1.000000 . .
F17 F 0.6433(6) 0.9475(4) 0.34434(19) 0.0996(17) Uani 1.000000 . .
F9 F 1.1375(6) 0.3616(3) 0.7909(3) 0.110(2) Uani 1.000000 . .
O17 O 0.8475(5) 0.7841(3) 0.5642(3) 0.0864(19) Uani 1.000000 . .
C8 C 0.7995(5) 0.9323(4) 0.0643(2) 0.0439(13) Uani 1.000000 . .
H8a H 0.7767(7) 0.9766(18) 0.0349(15) 0.0658(19) Uiso 1.000000 GR .
H8b H 0.845(2) 0.959(2) 0.1032(4) 0.0658(19) Uiso 1.000000 GR .
H8c H 0.8653(18) 0.8922(6) 0.0462(17) 0.0658(19) Uiso 1.000000 GR .
C11 C 0.3837(5) 1.1274(3) 0.2167(2) 0.0354(10) Uani 1.000000 . .
H11a H 0.4794(16) 1.1221(5) 0.2375(14) 0.0530(15) Uiso 1.000000 GR .
H11b H 0.389(4) 1.1675(7) 0.1834(3) 0.0530(15) Uiso 1.000000 GR .
H11c H 0.319(2) 1.1489(11) 0.2469(12) 0.0530(15) Uiso 1.000000 GR .
C16 C 0.7864(5) 0.6082(4) 0.4730(3) 0.0448(13) Uani 1.000000 . .
H16a H 0.834(2) 0.6534(10) 0.5011(15) 0.0672(19) Uiso 1.000000 GR .
H16b H 0.7675(6) 0.5572(16) 0.4962(16) 0.0672(19) Uiso 1.000000 GR .
H16c H 0.8480(18) 0.593(3) 0.4396(3) 0.0672(19) Uiso 1.000000 GR .
C4 C 0.6637(5) 0.6425(4) 0.7359(2) 0.0413(12) Uani 1.000000 . .
H4a H 0.6683(17) 0.6907(15) 0.7086(15) 0.0619(18) Uiso 1.000000 GR .
H4b H 0.5831(6) 0.6032(7) 0.7208(17) 0.0619(18) Uiso 1.000000 GR .
H4c H 0.650(2) 0.664(2) 0.7784(4) 0.0619(18) Uiso 1.000000 GR .
C2 C 1.1984(6) 0.6287(4) 0.9204(2) 0.0451(12) Uani 1.000000 . .
H2a H 1.217(4) 0.5739(7) 0.8986(3) 0.0677(19) Uiso 1.000000 GR .
H2b H 1.279(3) 0.6452(13) 0.9507(12) 0.0677(19) Uiso 1.000000 GR .
H2c H 1.1107(17) 0.6227(19) 0.9421(14) 0.0677(19) Uiso 1.000000 GR .
C14 C 0.5381(5) 0.5628(3) 0.3877(2) 0.0371(11) Uani 1.000000 . .
H14a H 0.516(4) 0.5123(9) 0.4108(3) 0.0557(16) Uiso 1.000000 GR .
H14b H 0.450(2) 0.5835(9) 0.3676(13) 0.0557(16) Uiso 1.000000 GR .
H14c H 0.6034(16) 0.5472(17) 0.3559(10) 0.0557(16) Uiso 1.000000 GR .
C19 C 0.3751(5) 0.7466(4) 0.6565(2) 0.0395(11) Uani 1.000000 . .
H19a H 0.388(4) 0.6882(4) 0.6701(5) 0.0593(17) Uiso 1.000000 GR .
H19b H 0.467(2) 0.779(2) 0.6616(4) 0.0593(17) Uiso 1.000000 GR .
H19c H 0.306(2) 0.775(2) 0.6817(3) 0.0593(17) Uiso 1.000000 GR .
C6 C 0.8665(5) 0.5696(3) 0.6561(2) 0.0365(10) Uani 1.000000 . .
H6a H 0.958(2) 0.541(2) 0.6545(2) 0.0548(15) Uiso 1.000000 GR .
H6b H 0.790(2) 0.533(2) 0.6333(5) 0.0548(15) Uiso 1.000000 GR .
H6c H 0.873(4) 0.6251(4) 0.6370(5) 0.0548(15) Uiso 1.000000 GR .
O10 O 0.2567(8) 0.7578(5) 0.0391(2) 0.119(3) Uani 1.000000 . .
C3 C 1.3403(5) 0.7279(3) 0.8298(2) 0.0396(11) Uani 1.000000 . .
H3a H 1.3335(16) 0.7793(14) 0.8057(15) 0.0594(17) Uiso 1.000000 GR .
H3b H 1.4195(8) 0.736(2) 0.8622(3) 0.0594(17) Uiso 1.000000 GR .
H3c H 1.358(2) 0.6781(11) 0.8021(14) 0.0594(17) Uiso 1.000000 GR .
C1 C 1.1344(5) 0.8101(3) 0.9025(2) 0.0382(11) Uani 1.000000 . .
H1a H 1.044(2) 0.8029(7) 0.9224(15) 0.0573(16) Uiso 1.000000 GR .
H1b H 1.2114(19) 0.8286(12) 0.9342(12) 0.0573(16) Uiso 1.000000 GR .
H1c H 1.124(4) 0.8535(7) 0.8715(4) 0.0573(16) Uiso 1.000000 GR .
F13 F 0.2056(10) 0.7248(5) 0.1999(3) 0.155(3) Uani 1.000000 . .
F28 F 0.7707(10) 0.9296(4) 0.4899(3) 0.160(4) Uani 1.000000 . 1
C17 C 0.1453(5) 0.6783(4) 0.5691(3) 0.0521(15) Uani 1.000000 . .
H17a H 0.116(3) 0.665(2) 0.5249(3) 0.078(2) Uiso 1.000000 GR .
H17b H 0.1597(13) 0.6246(13) 0.5899(18) 0.078(2) Uiso 1.000000 GR .
H17c H 0.0708(13) 0.7104(12) 0.5886(18) 0.078(2) Uiso 1.000000 GR .
C5 C 0.8054(7) 0.4864(3) 0.7703(3) 0.0472(13) Uani 1.000000 . .
H5a H 0.798(5) 0.4967(4) 0.8151(4) 0.0708(19) Uiso 1.000000 GR .
H5b H 0.718(2) 0.4559(13) 0.7516(14) 0.0708(19) Uiso 1.000000 GR .
H5c H 0.888(2) 0.4516(11) 0.7633(17) 0.0708(19) Uiso 1.000000 GR .
C7 C 0.5604(6) 0.8279(3) 0.0078(2) 0.0418(12) Uani 1.000000 . .
H7a H 0.473(2) 0.795(2) 0.0158(3) 0.0627(18) Uiso 1.000000 GR .
H7b H 0.536(4) 0.8728(4) -0.0207(7) 0.0627(18) Uiso 1.000000 GR .
H7c H 0.6277(17) 0.7894(19) -0.0108(9) 0.0627(18) Uiso 1.000000 GR .
C10 C 0.1567(5) 1.0414(4) 0.1376(3) 0.0524(16) Uani 1.000000 . .
H10a H 0.1705(16) 1.0912(18) 0.1125(16) 0.079(2) Uiso 1.000000 GR .
H10b H 0.132(3) 0.9902(12) 0.1101(15) 0.079(2) Uiso 1.000000 GR .
H10c H 0.0791(12) 1.052(3) 0.1648(3) 0.079(2) Uiso 1.000000 GR .
O9 O 0.1041(7) 0.8377(4) 0.1039(5) 0.154(4) Uani 1.000000 . .
C20 C 1.2583(9) 0.4073(5) 0.7871(3) 0.066(2) Uani 1.000000 . .
C9 C 0.6899(8) 0.7936(4) 0.1310(3) 0.0555(16) Uani 1.000000 . .
H9a H 0.730(5) 0.8201(4) 0.1710(8) 0.083(2) Uiso 1.000000 GR .
H9b H 0.6048(13) 0.7580(19) 0.1376(17) 0.083(2) Uiso 1.000000 GR .
H9c H 0.761(4) 0.7577(19) 0.1126(11) 0.083(2) Uiso 1.000000 GR .
C15 C 0.6565(8) 0.7378(4) 0.3974(3) 0.0609(17) Uani 1.000000 . .
H15a H 0.5672(13) 0.7551(19) 0.3758(19) 0.091(3) Uiso 1.000000 GR .
H15b H 0.696(5) 0.7849(11) 0.4261(4) 0.091(3) Uiso 1.000000 GR .
H15c H 0.725(4) 0.7238(10) 0.3668(16) 0.091(3) Uiso 1.000000 GR .
F15 F 0.3436(7) 0.6632(4) 0.1429(5) 0.167(4) Uani 1.000000 . .
C13 C 0.2820(9) 0.9584(4) 0.2464(3) 0.067(2) Uani 1.000000 . .
H13a H 0.239(5) 0.9031(15) 0.2292(3) 0.101(3) Uiso 1.000000 GR .
H13b H 0.3716(13) 0.949(3) 0.2711(15) 0.101(3) Uiso 1.000000 GR .
H13c H 0.215(5) 0.9868(17) 0.2729(15) 0.101(3) Uiso 1.000000 GR .
C26 C 0.7490(11) 0.9359(6) 0.5474(5) 0.088(3) Uani 1.000000 . .
C18 C 0.2795(9) 0.8498(4) 0.5542(3) 0.068(2) Uani 1.000000 . .
H18a H 0.3684(18) 0.8848(9) 0.563(2) 0.102(3) Uiso 1.000000 GR .
H18b H 0.250(6) 0.8492(6) 0.5096(6) 0.102(3) Uiso 1.000000 GR .
H18c H 0.204(4) 0.8743(13) 0.5780(19) 0.102(3) Uiso 1.000000 GR .
C23 C 0.7570(8) 0.9404(6) 0.3122(3) 0.070(2) Uani 1.000000 . .
C22 C 0.2198(12) 0.7057(5) 0.1446(4) 0.088(3) Uani 1.000000 . .
F11 F 0.6690(15) 0.6018(6) 1.0100(5) 0.085(3) Uani 0.74(2) . 1
F12 F 0.696(3) 0.5130(9) 0.9316(8) 0.140(9) Uani 0.74(2) . 1
F10 F 0.8789(15) 0.5595(11) 0.9944(6) 0.127(6) Uani 0.74(2) . 1
C21 C 0.7570(19) 0.5797(10) 0.9663(7) 0.074(4) Uani 0.74(2) . 1
O15 O 0.1070(11) 0.6338(6) 0.4114(5) 0.074(3) Uani 0.555(8) . 1
S5 S 0.2074(6) 0.6912(6) 0.3938(3) 0.0344(12) Uani 0.555(8) . 1
F21 F 0.0898(14) 0.7854(7) 0.3084(5) 0.093(4) Uani 0.555(8) . 1
O16 O 0.2728(17) 0.6690(11) 0.3340(6) 0.099(6) Uani 0.555(8) . 1
C12 C 0.1215(17) 0.7893(9) 0.3740(6) 0.062(4) Uani 0.555(8) . 1
F19 F 0.213(3) 0.8495(13) 0.3572(11) 0.122(9) Uani 0.555(8) . 1
F20 F 0.0547(9) 0.8156(6) 0.4229(4) 0.089(3) Uani 0.555(8) . 1
S5a S 0.2181(13) 0.7034(9) 0.3933(6) 0.066(3) Uani 0.445(8) . 2
O15a O 0.0787(10) 0.7097(10) 0.4284(5) 0.073(4) Uani 0.445(8) . 2
O16a O 0.217(2) 0.6301(9) 0.3551(8) 0.084(6) Uani 0.445(8) . 2
C12a C 0.206(2) 0.7921(14) 0.3481(8) 0.060(4) Uani 0.445(8) . 2
F19a F 0.3286(11) 0.7906(8) 0.3177(4) 0.087(4) Uani 0.445(8) . 2
F21a F 0.0133(14) 0.7677(9) 0.3291(5) 0.075(4) Uani 0.445(8) . 2
F20a F 0.200(3) 0.8635(15) 0.3773(11) 0.090(8) Uani 0.445(8) . 2
F27a F 0.6357(8) 0.9806(3) 0.5572(4) 0.145(3) Uani 1.000000 . 2
F12a F 0.617(3) 0.527(2) 0.8939(14) 0.104(12) Uani 0.26(2) . 2
C21a C 0.684(5) 0.570(3) 0.9365(15) 0.074(13) Uani 0.26(2) . 2
F11a F 0.595(3) 0.5991(16) 0.9827(14) 0.075(8) Uani 0.26(2) . 2
F10a F 0.774(4) 0.5256(15) 0.9614(15) 0.078(13) Uani 0.26(2) . 2

loop_
_atom_site_aniso_label
_atom_site_aniso_U_11
_atom_site_aniso_U_22
_atom_site_aniso_U_33
_atom_site_aniso_U_12
_atom_site_aniso_U_13
_atom_site_aniso_U_23
Ge1 0.0220(2) 0.0296(3) 0.0293(2) -0.00015(17) -0.00174(16) -0.00397(17)
Ge3 0.0275(2) 0.0295(3) 0.0254(2) 0.00283(18) 0.00325(16) -0.00628(17)
Ge2 0.0254(2) 0.0282(3) 0.0258(2) 0.00331(17) 0.00274(16) -0.00405(16)
S1 0.0279(5) 0.0299(6) 0.0329(5) 0.0044(4) 0.0035(4) -0.0041(4)
S2 0.0292(5) 0.0432(7) 0.0324(6) 0.0044(5) 0.0039(4) -0.0039(5)
P2 0.0242(5) 0.0291(6) 0.0304(5) -0.0024(4) 0.0005(4) -0.0041(4)
P1 0.0250(5) 0.0334(6) 0.0285(5) 0.0026(4) -0.0024(4) -0.0061(4)
P6 0.0280(5) 0.0395(7) 0.0282(5) 0.0067(5) 0.0026(4) -0.0079(5)
S4 0.0410(6) 0.0391(7) 0.0306(6) 0.0097(5) -0.0046(5) -0.0020(5)
S6 0.0362(6) 0.0347(7) 0.0439(7) -0.0063(5) 0.0073(5) -0.0099(5)
P4 0.0273(5) 0.0326(6) 0.0348(6) -0.0004(5) 0.0083(4) -0.0086(5)
P3 0.0390(6) 0.0292(6) 0.0313(6) 0.0102(5) 0.0025(5) -0.0038(4)
P5 0.0350(6) 0.0328(6) 0.0308(6) -0.0034(5) 0.0077(5) -0.0077(4)
S3 0.0526(8) 0.0335(7) 0.0425(7) -0.0060(6) -0.0009(6) 0.0022(5)
F4 0.0332(13) 0.0288(14) 0.0367(14) 0.0004(11) 0.0084(11) -0.0029(10)
F3 0.0352(14) 0.0440(16) 0.0248(12) 0.0062(12) -0.0003(10) 0.0017(11)
F1 0.0336(14) 0.0473(17) 0.0300(13) -0.0113(12) -0.0015(10) 0.0016(11)
F6 0.0360(14) 0.0405(16) 0.0303(13) 0.0082(12) 0.0001(10) 0.0002(11)
F5 0.0358(14) 0.0286(14) 0.0400(14) -0.0007(11) 0.0043(11) -0.0025(11)
F2 0.0327(14) 0.0320(15) 0.0484(16) 0.0045(11) -0.0083(12) -0.0058(12)
O1 0.0346(17) 0.0324(18) 0.0421(18) 0.0093(14) 0.0055(14) -0.0023(14)
O7 0.059(2) 0.0294(18) 0.0335(17) -0.0045(16) 0.0034(15) -0.0046(13)
O13 0.050(2) 0.045(2) 0.0288(16) 0.0052(17) -0.0017(14) 0.0019(14)
O8 0.050(2) 0.040(2) 0.0297(16) 0.0062(16) -0.0048(14) -0.0012(14)
O2 0.0353(18) 0.045(2) 0.0435(19) 0.0079(16) 0.0117(14) 0.0022(15)
O14 0.053(2) 0.0313(19) 0.0409(19) -0.0073(16) -0.0002(16) -0.0055(14)
O4 0.0359(19) 0.048(2) 0.075(3) -0.0009(17) 0.0188(18) -0.019(2)
O3 0.046(2) 0.064(3) 0.049(2) 0.008(2) -0.0040(17) -0.0232(19)
F7 0.104(3) 0.058(2) 0.074(3) 0.049(2) 0.031(2) 0.0072(19)
O12 0.047(2) 0.098(4) 0.049(2) 0.003(2) 0.0032(19) 0.003(2)
O6 0.034(2) 0.134(5) 0.045(2) 0.030(3) -0.0043(17) -0.021(2)
O11 0.077(3) 0.049(3) 0.081(3) 0.020(2) -0.036(3) -0.027(2)
F16 0.099(4) 0.113(4) 0.059(2) 0.012(3) -0.038(2) 0.008(2)
F8 0.180(6) 0.100(4) 0.046(2) 0.087(4) 0.013(3) 0.015(2)
F14 0.103(4) 0.058(3) 0.099(3) -0.034(2) -0.016(3) 0.015(2)
O5 0.045(2) 0.114(4) 0.048(2) -0.005(2) 0.0063(18) -0.037(3)
F26 0.106(4) 0.060(3) 0.115(4) -0.044(3) -0.010(3) -0.014(2)
F18 0.121(4) 0.081(4) 0.089(3) 0.014(3) -0.024(3) 0.039(3)
O18 0.071(3) 0.113(4) 0.042(2) -0.034(3) 0.014(2) -0.022(2)
F17 0.098(4) 0.160(5) 0.042(2) -0.005(4) 0.011(2) 0.015(3)
F9 0.118(4) 0.055(3) 0.173(5) 0.024(3) 0.082(4) 0.045(3)
O17 0.039(2) 0.054(3) 0.162(6) 0.002(2) 0.011(3) -0.036(3)
C8 0.028(2) 0.069(4) 0.034(2) 0.015(2) 0.0035(18) -0.010(2)
C11 0.032(2) 0.033(3) 0.040(2) 0.0031(19) 0.0046(18) -0.0145(19)
C16 0.023(2) 0.058(4) 0.051(3) -0.002(2) 0.006(2) -0.018(2)
C4 0.022(2) 0.057(3) 0.042(3) 0.004(2) -0.0057(18) -0.016(2)
C2 0.049(3) 0.048(3) 0.038(3) 0.010(3) -0.005(2) 0.005(2)
C14 0.043(3) 0.036(3) 0.031(2) -0.000(2) 0.0035(19) -0.0114(19)
C19 0.032(2) 0.058(3) 0.028(2) 0.001(2) 0.0071(17) -0.012(2)
C6 0.037(2) 0.042(3) 0.030(2) -0.002(2) 0.0029(18) -0.0064(19)
O10 0.129(5) 0.168(7) 0.050(3) -0.088(5) 0.023(3) -0.052(3)
C3 0.022(2) 0.042(3) 0.052(3) -0.0002(19) -0.0015(19) -0.015(2)
C1 0.035(2) 0.036(3) 0.041(3) 0.005(2) -0.0014(19) -0.014(2)
F13 0.244(8) 0.151(6) 0.062(3) -0.124(6) -0.010(4) 0.035(3)
F28 0.265(9) 0.130(6) 0.074(4) -0.130(6) -0.001(4) 0.018(3)
C17 0.025(2) 0.078(4) 0.050(3) -0.004(2) 0.006(2) -0.022(3)
C5 0.055(3) 0.034(3) 0.051(3) -0.014(2) 0.005(2) 0.002(2)
C7 0.062(3) 0.037(3) 0.025(2) 0.005(2) 0.005(2) -0.0149(19)
C10 0.025(2) 0.056(4) 0.072(4) 0.010(2) -0.004(2) -0.030(3)
O9 0.066(4) 0.037(3) 0.345(13) 0.009(3) -0.043(6) -0.019(5)
C20 0.082(5) 0.059(4) 0.064(4) 0.032(4) 0.029(4) 0.015(3)
C9 0.084(5) 0.036(3) 0.049(3) 0.026(3) 0.004(3) 0.007(2)
C15 0.089(5) 0.051(4) 0.043(3) -0.017(3) 0.019(3) 0.001(3)
F15 0.094(4) 0.057(3) 0.338(12) -0.006(3) -0.073(6) 0.046(5)
C13 0.106(6) 0.049(4) 0.053(4) -0.004(4) 0.046(4) 0.004(3)
C26 0.095(6) 0.061(5) 0.100(7) -0.042(5) 0.004(5) -0.027(4)
C18 0.102(6) 0.053(4) 0.052(3) 0.047(4) 0.015(3) -0.003(3)
C23 0.073(5) 0.085(6) 0.051(4) 0.018(4) -0.012(3) 0.011(3)
C22 0.119(8) 0.058(5) 0.080(6) -0.034(5) -0.020(5) 0.017(4)
F11 0.114(8) 0.084(5) 0.065(5) 0.013(5) 0.058(5) 0.011(4)
F12 0.24(2) 0.063(7) 0.122(13) -0.069(9) 0.116(13) -0.047(8)
F10 0.132(9) 0.161(11) 0.105(7) 0.084(9) 0.046(7) 0.079(8)
C21 0.109(11) 0.058(9) 0.064(8) 0.024(7) 0.055(8) 0.022(6)
O15 0.083(7) 0.060(6) 0.073(6) -0.013(5) -0.034(5) -0.000(5)
S5 0.0342(17) 0.044(3) 0.0248(19) 0.0048(17) -0.0020(13) 0.0021(16)
F21 0.100(9) 0.084(6) 0.089(8) -0.007(6) -0.041(6) 0.035(6)
O16 0.103(11) 0.145(16) 0.046(6) 0.080(11) -0.017(6) -0.045(8)
C12 0.077(9) 0.067(9) 0.043(6) 0.039(7) -0.005(6) -0.001(5)
F19 0.191(17) 0.064(13) 0.126(16) 0.044(12) 0.059(12) 0.057(12)
F20 0.074(5) 0.119(8) 0.071(5) 0.063(5) -0.010(4) -0.033(5)
S5a 0.099(6) 0.029(3) 0.063(5) -0.004(3) -0.026(4) 0.000(2)
O15a 0.034(5) 0.131(13) 0.053(6) -0.001(6) 0.003(4) 0.008(6)
O16a 0.100(14) 0.052(8) 0.088(13) 0.026(7) -0.049(10) -0.048(8)
C12a 0.059(10) 0.074(13) 0.046(9) 0.011(9) -0.018(8) 0.018(8)
F19a 0.069(6) 0.134(11) 0.059(6) -0.011(6) -0.004(5) 0.041(6)
F21a 0.078(8) 0.094(9) 0.049(6) 0.036(7) -0.025(5) -0.001(5)
F20a 0.113(14) 0.038(7) 0.114(16) 0.023(8) -0.033(13) -0.006(8)
F27a 0.134(5) 0.048(3) 0.237(8) 0.007(3) -0.068(5) -0.016(4)
F12a 0.12(2) 0.110(18) 0.084(18) -0.067(15) 0.071(15) -0.049(15)
C21a 0.10(3) 0.10(3) 0.023(13) -0.06(2) 0.030(15) -0.014(16)
F11a 0.073(15) 0.079(13) 0.075(16) -0.020(11) 0.044(12) -0.014(11)
F10a 0.15(3) 0.014(10) 0.09(2) 0.021(12) 0.08(2) 0.022(10)

loop_
_atom_type_symbol
_atom_type_scat_dispersion_real
_atom_type_scat_dispersion_imag
_atom_type_scat_Cromer_Mann_a1
_atom_type_scat_Cromer_Mann_a2
_atom_type_scat_Cromer_Mann_a3
_atom_type_scat_Cromer_Mann_a4
_atom_type_scat_Cromer_Mann_b1
_atom_type_scat_Cromer_Mann_b2
_atom_type_scat_Cromer_Mann_b3
_atom_type_scat_Cromer_Mann_b4
_atom_type_scat_Cromer_Mann_c
_atom_type_scat_source
_atom_type_scat_dispersion_source
C 0.00347 0.00161 2.31000 1.02000 1.58860 0.86500 20.84390 10.20750 0.56870 51.65120 0.21560 'International Tables Volume C Table 6.1.1.4 (pp. 500-502)' 'Henke, Gullikson and Davis, At. Data and Nucl. Data Tables, 1993, 54, 2'
F 0.01794 0.01033 3.53920 2.64120 1.51700 1.02430 10.28250 4.29440 0.26150 26.14760 0.27760 'International Tables Volume C Table 6.1.1.4 (pp. 500-502)' 'Henke, Gullikson and Davis, At. Data and Nucl. Data Tables, 1993, 54, 2'
Ge 0.18162 1.86805 16.08160 6.37470 3.70680 3.68300 2.85090 0.25160 11.44680 54.76250 2.13130 'International Tables Volume C Table 6.1.1.4 (pp. 500-502)' 'Henke, Gullikson and Davis, At. Data and Nucl. Data Tables, 1993, 54, 2'
H 0.00000 0.00000 0.49300 0.32291 0.14019 0.04081 10.51090 26.12570 3.14236 57.79970 0.00304 'International Tables Volume C Table 6.1.1.4 (pp. 500-502)' 'Henke, Gullikson and Davis, At. Data and Nucl. Data Tables, 1993, 54, 2'
O 0.01158 0.00611 3.04850 2.28680 1.54630 0.86700 13.27710 5.70110 0.32390 32.90890 0.25080 'International Tables Volume C Table 6.1.1.4 (pp. 500-502)' 'Henke, Gullikson and Davis, At. Data and Nucl. Data Tables, 1993, 54, 2'
P 0.10434 0.09671 6.43450 4.17910 1.78000 1.49080 1.90670 27.15700 0.52600 68.16450 1.11490 'International Tables Volume C Table 6.1.1.4 (pp. 500-502)' 'Henke, Gullikson and Davis, At. Data and Nucl. Data Tables, 1993, 54, 2'
S 0.12424 0.12443 6.90530 5.20340 1.43790 1.58630 1.46790 22.21510 0.25360 56.17200 0.86690 'International Tables Volume C Table 6.1.1.4 (pp. 500-502)' 'Henke, Gullikson and Davis, At. Data and Nucl. Data Tables, 1993, 54, 2'

loop_
_geom_angle_atom_site_label_1
_geom_angle_atom_site_label_2
_geom_angle_atom_site_label_3
_geom_angle
_geom_angle_site_symmetry_1
_geom_angle_site_symmetry_3
_geom_angle_publ_flag
P1 Ge1 P2 150.29(5) . . ?
F1 Ge1 P2 99.40(9) . . ?
F1 Ge1 P1 100.43(9) . . ?
F2 Ge1 P2 99.79(9) . . ?
F2 Ge1 P1 99.36(9) . . ?
F2 Ge1 F1 97.40(14) . . ?
O1 Ge1 P2 79.92(9) . . ?
O1 Ge1 P1 79.74(9) . . ?
O1 Ge1 F1 85.70(13) . . ?
O1 Ge1 F2 176.88(13) . . ?
O2 Ge1 P2 79.13(10) . . ?
O2 Ge1 P1 79.74(9) . . ?
O2 Ge1 F1 176.43(13) . . ?
O2 Ge1 F2 86.08(13) . . ?
O2 Ge1 O1 90.82(12) . . ?
P5 Ge3 P6 157.11(5) . . ?
F6 Ge3 P6 98.27(9) . . ?
F6 Ge3 P5 99.34(9) . . ?
F5 Ge3 P6 96.63(9) . . ?
F5 Ge3 P5 96.36(9) . . ?
F5 Ge3 F6 94.78(13) . . ?
O13 Ge3 P6 80.13(9) . . ?
O13 Ge3 P5 81.68(9) . . ?
O13 Ge3 F6 177.30(13) . . ?
O13 Ge3 F5 87.58(13) . . ?
O14 Ge3 P6 82.39(10) . . ?
O14 Ge3 P5 84.17(10) . . ?
O14 Ge3 F6 86.59(13) . . ?
O14 Ge3 F5 178.42(13) . . ?
O14 Ge3 O13 91.03(14) . . ?
P3 Ge2 P4 156.92(5) . . ?
F4 Ge2 P4 97.77(9) . . ?
F4 Ge2 P3 99.43(9) . . ?
F3 Ge2 P4 96.83(9) . . ?
F3 Ge2 P3 96.93(9) . . ?
F3 Ge2 F4 94.85(13) . . ?
O7 Ge2 P4 81.73(9) . . ?
O7 Ge2 P3 80.53(10) . . ?
O7 Ge2 F4 177.92(12) . . ?
O7 Ge2 F3 87.21(13) . . ?
O8 Ge2 P4 81.01(10) . . ?
O8 Ge2 P3 84.84(10) . . ?
O8 Ge2 F4 86.31(13) . . ?
O8 Ge2 F3 177.68(13) . . ?
O8 Ge2 O7 91.62(13) . . ?
O4 S1 O1 115.0(2) . . ?
O3 S1 O1 114.6(2) . . ?
O3 S1 O4 115.1(3) . . ?
C20 S1 O1 102.1(2) . . ?
C20 S1 O4 104.8(3) . . ?
C20 S1 O3 102.9(3) . . ?
O6 S2 O2 114.5(2) . . ?
O5 S2 O2 114.6(2) . . ?
O5 S2 O6 116.1(3) . . ?
C21 S2 O2 101.7(4) . . ?
C21 S2 O6 109.4(6) . . ?
C21 S2 O5 97.8(7) . . ?
C21a S2 O2 100.5(12) . . ?
C21a S2 O6 84.9(16) . . ?
C21a S2 O5 122.3(11) . . ?
C21a S2 C21 28.2(12) . . ?
C4 P2 Ge1 106.17(17) . . ?
C6 P2 Ge1 107.81(17) . . ?
C6 P2 C4 107.6(2) . . ?
C5 P2 Ge1 114.7(2) . . ?
C5 P2 C4 109.9(3) . . ?
C5 P2 C6 110.4(3) . . ?
C2 P1 Ge1 115.0(2) . . ?
C3 P1 Ge1 106.61(17) . . ?
C3 P1 C2 110.1(3) . . ?
C1 P1 Ge1 106.88(16) . . ?
C1 P1 C2 110.9(3) . . ?
C1 P1 C3 107.0(2) . . ?
C19 P6 Ge3 107.98(16) . . ?
C17 P6 Ge3 107.68(18) . . ?
C17 P6 C19 107.5(3) . . ?
C18 P6 Ge3 114.4(2) . . ?
C18 P6 C19 107.9(3) . . ?
C18 P6 C17 111.2(4) . . ?
O12 S4 O8 112.6(2) . . ?
O11 S4 O8 113.8(2) . . ?
O11 S4 O12 119.3(3) . . ?
C23 S4 O8 99.7(3) . . ?
C23 S4 O12 104.5(3) . . ?
C23 S4 O11 104.0(3) . . ?
O18 S6 O14 113.4(3) . . ?
O17 S6 O14 112.8(3) . . ?
O17 S6 O18 119.5(4) . . ?
C26 S6 O14 99.7(3) . . ?
C26 S6 O18 104.2(4) . . ?
C26 S6 O17 104.2(4) . . ?
C11 P4 Ge2 108.34(16) . . ?
C10 P4 Ge2 107.47(19) . . ?
C10 P4 C11 107.1(3) . . ?
C13 P4 Ge2 115.1(2) . . ?
C13 P4 C11 108.5(3) . . ?
C13 P4 C10 110.0(4) . . ?
C8 P3 Ge2 109.13(19) . . ?
C7 P3 Ge2 107.85(18) . . ?
C7 P3 C8 108.6(3) . . ?
C9 P3 Ge2 114.2(2) . . ?
C9 P3 C8 107.5(3) . . ?
C9 P3 C7 109.4(3) . . ?
C16 P5 Ge3 108.48(18) . . ?
C14 P5 Ge3 107.65(17) . . ?
C14 P5 C16 108.5(2) . . ?
C15 P5 Ge3 114.1(2) . . ?
C15 P5 C16 109.2(3) . . ?
C15 P5 C14 108.7(3) . . ?
O10 S3 O7 114.2(3) . . ?
O9 S3 O7 112.9(3) . . ?
O9 S3 O10 119.3(6) . . ?
C22 S3 O7 101.4(3) . . ?
C22 S3 O10 101.6(5) . . ?
C22 S3 O9 104.4(5) . . ?
S1 O1 Ge1 139.4(2) . . ?
S3 O7 Ge2 137.9(2) . . ?
S5 O13 Ge3 137.4(4) . . ?
S5a O13 Ge3 144.7(6) . . ?
S5a O13 S5 7.3(8) . . ?
S4 O8 Ge2 135.6(2) . . ?
S2 O2 Ge1 139.1(2) . . ?
S6 O14 Ge3 134.5(2) . . ?
H8a C8 P3 109.5 . . ?
H8b C8 P3 109.5 . . ?
H8b C8 H8a 109.5 . . ?
H8c C8 P3 109.5 . . ?
H8c C8 H8a 109.5 . . ?
H8c C8 H8b 109.5 . . ?
H11a C11 P4 109.5 . . ?
H11b C11 P4 109.5 . . ?
H11b C11 H11a 109.5 . . ?
H11c C11 P4 109.5 . . ?
H11c C11 H11a 109.5 . . ?
H11c C11 H11b 109.5 . . ?
H16a C16 P5 109.5 . . ?
H16b C16 P5 109.5 . . ?
H16b C16 H16a 109.5 . . ?
H16c C16 P5 109.5 . . ?
H16c C16 H16a 109.5 . . ?
H16c C16 H16b 109.5 . . ?
H4a C4 P2 109.5 . . ?
H4b C4 P2 109.5 . . ?
H4b C4 H4a 109.5 . . ?
H4c C4 P2 109.5 . . ?
H4c C4 H4a 109.5 . . ?
H4c C4 H4b 109.5 . . ?
H2a C2 P1 109.5 . . ?
H2b C2 P1 109.5 . . ?
H2b C2 H2a 109.5 . . ?
H2c C2 P1 109.5 . . ?
H2c C2 H2a 109.5 . . ?
H2c C2 H2b 109.5 . . ?
H14a C14 P5 109.5 . . ?
H14b C14 P5 109.5 . . ?
H14b C14 H14a 109.5 . . ?
H14c C14 P5 109.5 . . ?
H14c C14 H14a 109.5 . . ?
H14c C14 H14b 109.5 . . ?
H19a C19 P6 109.5 . . ?
H19b C19 P6 109.5 . . ?
H19b C19 H19a 109.5 . . ?
H19c C19 P6 109.5 . . ?
H19c C19 H19a 109.5 . . ?
H19c C19 H19b 109.5 . . ?
H6a C6 P2 109.5 . . ?
H6b C6 P2 109.5 . . ?
H6b C6 H6a 109.5 . . ?
H6c C6 P2 109.5 . . ?
H6c C6 H6a 109.5 . . ?
H6c C6 H6b 109.5 . . ?
H3a C3 P1 109.5 . . ?
H3b C3 P1 109.5 . . ?
H3b C3 H3a 109.5 . . ?
H3c C3 P1 109.5 . . ?
H3c C3 H3a 109.5 . . ?
H3c C3 H3b 109.5 . . ?
H1a C1 P1 109.5 . . ?
H1b C1 P1 109.5 . . ?
H1b C1 H1a 109.5 . . ?
H1c C1 P1 109.5 . . ?
H1c C1 H1a 109.5 . . ?
H1c C1 H1b 109.5 . . ?
H17a C17 P6 109.5 . . ?
H17b C17 P6 109.5 . . ?
H17b C17 H17a 109.5 . . ?
H17c C17 P6 109.5 . . ?
H17c C17 H17a 109.5 . . ?
H17c C17 H17b 109.5 . . ?
H5a C5 P2 109.5 . . ?
H5b C5 P2 109.5 . . ?
H5b C5 H5a 109.5 . . ?
H5c C5 P2 109.5 . . ?
H5c C5 H5a 109.5 . . ?
H5c C5 H5b 109.5 . . ?
H7a C7 P3 109.5 . . ?
H7b C7 P3 109.5 . . ?
H7b C7 H7a 109.5 . . ?
H7c C7 P3 109.5 . . ?
H7c C7 H7a 109.5 . . ?
H7c C7 H7b 109.5 . . ?
H10a C10 P4 109.5 . . ?
H10b C10 P4 109.5 . . ?
H10b C10 H10a 109.5 . . ?
H10c C10 P4 109.5 . . ?
H10c C10 H10a 109.5 . . ?
H10c C10 H10b 109.5 . . ?
F7 C20 S1 110.6(5) . . ?
F8 C20 S1 111.7(5) . . ?
F8 C20 F7 108.5(6) . . ?
F9 C20 S1 111.2(5) . . ?
F9 C20 F7 108.6(6) . . ?
F9 C20 F8 106.1(6) . . ?
H9a C9 P3 109.5 . . ?
H9b C9 P3 109.5 . . ?
H9b C9 H9a 109.5 . . ?
H9c C9 P3 109.5 . . ?
H9c C9 H9a 109.5 . . ?
H9c C9 H9b 109.5 . . ?
H15a C15 P5 109.5 . . ?
H15b C15 P5 109.5 . . ?
H15b C15 H15a 109.5 . . ?
H15c C15 P5 109.5 . . ?
H15c C15 H15a 109.5 . . ?
H15c C15 H15b 109.5 . . ?
H13a C13 P4 109.5 . . ?
H13b C13 P4 109.5 . . ?
H13b C13 H13a 109.5 . . ?
H13c C13 P4 109.5 . . ?
H13c C13 H13a 109.5 . . ?
H13c C13 H13b 109.5 . . ?
F26 C26 S6 106.2(7) . . ?
F28 C26 S6 109.9(6) . . ?
F28 C26 F26 110.3(8) . . ?
F27a C26 S6 108.6(7) . . ?
F27a C26 F26 110.1(7) . . ?
F27a C26 F28 111.5(10) . . ?
H18a C18 P6 109.5 . . ?
H18b C18 P6 109.5 . . ?
H18b C18 H18a 109.5 . . ?
H18c C18 P6 109.5 . . ?
H18c C18 H18a 109.5 . . ?
H18c C18 H18b 109.5 . . ?
F16 C23 S4 108.8(6) . . ?
F18 C23 S4 110.4(5) . . ?
F18 C23 F16 109.3(6) . . ?
F17 C23 S4 110.8(5) . . ?
F17 C23 F16 108.8(6) . . ?
F17 C23 F18 108.8(8) . . ?
F14 C22 S3 110.6(6) . . ?
F13 C22 S3 113.7(7) . . ?
F13 C22 F14 110.2(9) . . ?
F15 C22 S3 108.7(7) . . ?
F15 C22 F14 106.9(8) . . ?
F15 C22 F13 106.4(9) . . ?
F11 C21 S2 109.3(9) . . ?
F12 C21 S2 109.1(13) . . ?
F12 C21 F11 108.3(13) . . ?
F10 C21 S2 111.0(11) . . ?
F10 C21 F11 107.9(12) . . ?
F10 C21 F12 111.1(16) . . ?
O15 S5 O13 120.1(6) . . ?
O16 S5 O13 105.7(7) . . ?
O16 S5 O15 116.5(10) . . ?
C12 S5 O13 102.6(7) . . ?
C12 S5 O15 109.1(8) . . ?
C12 S5 O16 100.1(8) . . ?
F19 F21 C12 48.3(11) . . ?
F21 C12 S5 107.7(9) . . ?
F19 C12 S5 113.0(14) . . ?
F19 C12 F21 78.8(15) . . ?
F20 C12 S5 106.9(9) . . ?
F20 C12 F21 135.4(12) . . ?
F20 C12 F19 111.9(15) . . ?
C12 F19 F21 52.9(12) . . ?
O15a S5a O13 104.7(8) . . ?
O16a S5a O13 121.4(12) . . ?
O16a S5a O15a 111.9(13) . . ?
C12a S5a O13 106.1(10) . . ?
C12a S5a O15a 101.3(11) . . ?
C12a S5a O16a 109.3(12) . . ?
F19a C12a S5a 103.4(12) . . ?
F21a C12a S5a 90.7(12) . . ?
F21a C12a F19a 137.4(13) . . ?
F20a C12a S5a 115.9(18) . . ?
F20a C12a F19a 109(2) . . ?
F20a C12a F21a 99.8(18) . . ?
F12a C21a S2 118(2) . . ?
F11a C21a S2 104(3) . . ?
F11a C21a F12a 112(3) . . ?
F10a C21a S2 106(3) . . ?
F10a C21a F12a 108(4) . . ?
F10a C21a F11a 108(3) . . ?

loop_
_geom_bond_atom_site_label_1
_geom_bond_atom_site_label_2
_geom_bond_distance
_geom_bond_site_symmetry_2
_geom_bond_publ_flag
Ge1 P2 2.3074(12) . ?
Ge1 P1 2.3100(12) . ?
Ge1 F1 1.747(3) . ?
Ge1 F2 1.748(3) . ?
Ge1 O1 2.374(3) . ?
Ge1 O2 2.396(3) . ?
Ge3 P6 2.3126(12) . ?
Ge3 P5 2.3146(12) . ?
Ge3 F6 1.759(3) . ?
Ge3 F5 1.760(3) . ?
Ge3 O13 2.309(3) . ?
Ge3 O14 2.239(4) . ?
Ge2 P4 2.3154(12) . ?
Ge2 P3 2.3173(12) . ?
Ge2 F4 1.757(3) . ?
Ge2 F3 1.762(2) . ?
Ge2 O7 2.301(4) . ?
Ge2 O8 2.254(3) . ?
S1 O1 1.469(3) . ?
S1 O4 1.410(4) . ?
S1 O3 1.431(4) . ?
S1 C20 1.817(7) . ?
S2 O2 1.469(3) . ?
S2 O6 1.405(4) . ?
S2 O5 1.423(4) . ?
S2 C21 1.839(12) . ?
S2 C21a 1.87(3) . ?
P2 C4 1.783(5) . ?
P2 C6 1.790(5) . ?
P2 C5 1.778(5) . ?
P1 C2 1.789(5) . ?
P1 C3 1.780(5) . ?
P1 C1 1.792(5) . ?
P6 C19 1.794(5) . ?
P6 C17 1.786(6) . ?
P6 C18 1.800(6) . ?
S4 O8 1.477(4) . ?
S4 O12 1.411(4) . ?
S4 O11 1.407(4) . ?
S4 C23 1.840(7) . ?
S6 O14 1.478(4) . ?
S6 O18 1.397(4) . ?
S6 O17 1.413(5) . ?
S6 C26 1.867(10) . ?
P4 C11 1.779(5) . ?
P4 C10 1.787(5) . ?
P4 C13 1.785(6) . ?
P3 C8 1.759(6) . ?
P3 C7 1.783(5) . ?
P3 C9 1.793(5) . ?
P5 C16 1.783(5) . ?
P5 C14 1.787(5) . ?
P5 C15 1.781(6) . ?
S3 O7 1.473(4) . ?
S3 O10 1.410(5) . ?
S3 O9 1.380(6) . ?
S3 C22 1.801(8) . ?
O13 S5 1.504(8) . ?
O13 S5a 1.400(13) . ?
F7 C20 1.322(7) . ?
F16 C23 1.343(9) . ?
F8 C20 1.311(9) . ?
F14 C22 1.323(9) . ?
F26 C26 1.347(9) . ?
F18 C23 1.306(9) . ?
F17 C23 1.319(9) . ?
F9 C20 1.327(10) . ?
C8 H8a 0.9800 . ?
C8 H8b 0.9800 . ?
C8 H8c 0.9800 . ?
C11 H11a 0.9800 . ?
C11 H11b 0.9800 . ?
C11 H11c 0.9800 . ?
C16 H16a 0.9800 . ?
C16 H16b 0.9800 . ?
C16 H16c 0.9800 . ?
C4 H4a 0.9800 . ?
C4 H4b 0.9800 . ?
C4 H4c 0.9800 . ?
C2 H2a 0.9800 . ?
C2 H2b 0.9800 . ?
C2 H2c 0.9800 . ?
C14 H14a 0.9800 . ?
C14 H14b 0.9800 . ?
C14 H14c 0.9800 . ?
C19 H19a 0.9800 . ?
C19 H19b 0.9800 . ?
C19 H19c 0.9800 . ?
C6 H6a 0.9800 . ?
C6 H6b 0.9800 . ?
C6 H6c 0.9800 . ?
C3 H3a 0.9800 . ?
C3 H3b 0.9800 . ?
C3 H3c 0.9800 . ?
C1 H1a 0.9800 . ?
C1 H1b 0.9800 . ?
C1 H1c 0.9800 . ?
F13 C22 1.233(11) . ?
F28 C26 1.272(10) . ?
C17 H17a 0.9800 . ?
C17 H17b 0.9800 . ?
C17 H17c 0.9800 . ?
C5 H5a 0.9800 . ?
C5 H5b 0.9800 . ?
C5 H5c 0.9800 . ?
C7 H7a 0.9800 . ?
C7 H7b 0.9800 . ?
C7 H7c 0.9800 . ?
C10 H10a 0.9800 . ?
C10 H10b 0.9800 . ?
C10 H10c 0.9800 . ?
C9 H9a 0.9800 . ?
C9 H9b 0.9800 . ?
C9 H9c 0.9800 . ?
C15 H15a 0.9800 . ?
C15 H15b 0.9800 . ?
C15 H15c 0.9800 . ?
F15 C22 1.357(12) . ?
C13 H13a 0.9800 . ?
C13 H13b 0.9800 . ?
C13 H13c 0.9800 . ?
C26 F27a 1.314(11) . ?
C18 H18a 0.9800 . ?
C18 H18b 0.9800 . ?
C18 H18c 0.9800 . ?
F11 C21 1.339(13) . ?
F12 C21 1.333(19) . ?
F10 C21 1.308(19) . ?
O15 S5 1.365(13) . ?
S5 O16 1.500(13) . ?
S5 C12 1.808(14) . ?
F21 C12 1.423(16) . ?
F21 F19 1.75(3) . ?
C12 F19 1.33(3) . ?
C12 F20 1.320(15) . ?
S5a O15a 1.563(14) . ?
S5a O16a 1.372(18) . ?
S5a C12a 1.74(2) . ?
C12a F19a 1.37(2) . ?
C12a F21a 1.84(2) . ?
C12a F20a 1.26(3) . ?
F12a C21a 1.23(5) . ?
C21a F11a 1.41(4) . ?
C21a F10a 1.22(5) . ?

loop_
_geom_torsion_atom_site_label_1
_geom_torsion_atom_site_label_2
_geom_torsion_atom_site_label_3
_geom_torsion_atom_site_label_4
_geom_torsion
_geom_torsion_site_symmetry_1
_geom_torsion_site_symmetry_2
_geom_torsion_site_symmetry_3
_geom_torsion_site_symmetry_4
_geom_torsion_publ_flag
Ge1 O1 S1 O4 65.8(4) . . . . ?
Ge1 O1 S1 O3 -71.0(4) . . . . ?
Ge1 O1 S1 C20 178.6(4) . . . . ?
Ge1 O2 S2 O6 64.3(5) . . . . ?
Ge1 O2 S2 O5 -73.5(4) . . . . ?
Ge1 O2 S2 C21 -177.9(8) . . . . ?
Ge1 O2 S2 C21a 153.5(15) . . . . ?
Ge3 O13 S5 O15 34.6(7) . . . . ?
Ge3 O13 S5 O16 -99.7(8) . . . . ?
Ge3 O13 S5 C12 155.8(6) . . . . ?
Ge3 O13 S5a O15a 80.9(10) . . . . ?
Ge3 O13 S5a O16a -46.9(12) . . . . ?
Ge3 O13 S5a C12a -172.3(12) . . . . ?
Ge3 O14 S6 O18 -75.5(4) . . . . ?
Ge3 O14 S6 O17 64.3(4) . . . . ?
Ge3 O14 S6 C26 174.3(4) . . . . ?
Ge2 O7 S3 O10 72.4(5) . . . . ?
Ge2 O7 S3 O9 -68.1(6) . . . . ?
Ge2 O7 S3 C22 -179.2(5) . . . . ?
Ge2 O8 S4 O12 -66.7(4) . . . . ?
Ge2 O8 S4 O11 73.1(4) . . . . ?
Ge2 O8 S4 C23 -176.9(4) . . . . ?
S5 C12 F21 F19 -110.8(19) . . . . ?
S5 C12 F19 F21 105(2) . . . . ?
F21 F19 C12 F20 -134.7(8) . . . . ?
